data_7223592
loop_
_publ_author_name
'Wang, Cunde'
'Xue, Shuwen'
'Yao, Juan'
'Liu, Jiaming'
'Wang, Lizhong'
'Liu, Xinyu'

_publ_section_title
;
 Three-Component Reaction between Substituted 2-(2-Nitrovinyl)-phenols,
 Acetylenedicarboxylate and Amines: Diversity-Oriented Synthesis of Novel
 Pyrrolo[3,4-c]coumarins
;
_journal_name_full 'RSC Adv.'
_journal_paper_doi 10.1039/C5RA23392E
_journal_year 2015
_chemical_formula_moiety 'C20 H15 N O4'
_chemical_formula_sum 'C20 H15 N O4'
_chemical_formula_weight 333.33
_chemical_name_systematic
; 
 ? 
;
_space_group_IT_number 61
_symmetry_cell_setting orthorhombic
_symmetry_space_group_name_Hall '-P 2ac 2ab'
_symmetry_space_group_name_H-M 'P b c a'
_atom_sites_solution_hydrogens geom
_atom_sites_solution_primary direct
_atom_sites_solution_secondary difmap
_audit_creation_method SHELXL-97
_audit_update_record
;
2015-06-11 deposited with the CCDC.
2015-12-17 downloaded from the CCDC.
;
_cell_angle_alpha 90.00
_cell_angle_beta 90.00
_cell_angle_gamma 90.00
_cell_formula_units_Z 8
_cell_length_a 16.874(3)
_cell_length_b 10.8932(19)
_cell_length_c 17.308(3)
_cell_measurement_reflns_used 3223
_cell_measurement_temperature 296(2)
_cell_measurement_theta_max 23.4
_cell_measurement_theta_min 2.35
_cell_volume 3181.4(10)
_computing_cell_refinement 'Bruker SMART'
_computing_data_collection 'Bruker SMART'
_computing_data_reduction 'Bruker SAINT'
_computing_molecular_graphics 'Bruker SHELXTL'
_computing_publication_material 'Bruker SHELXTL'
_computing_structure_refinement 'Bruker SHELXTL'
_computing_structure_solution 'Bruker SHELXTL'
_diffrn_ambient_temperature 296(2)
_diffrn_measured_fraction_theta_full 0.996
_diffrn_measured_fraction_theta_max 0.996
_diffrn_measurement_device_type 'CCD area detector'
_diffrn_measurement_method 'phi and omega scans'
_diffrn_radiation_monochromator graphite
_diffrn_radiation_source 'sealed tube'
_diffrn_radiation_type MoK\a
_diffrn_radiation_wavelength 0.71073
_diffrn_reflns_av_R_equivalents 0.1208
_diffrn_reflns_av_sigmaI/netI 0.1151
_diffrn_reflns_limit_h_max 21
_diffrn_reflns_limit_h_min -21
_diffrn_reflns_limit_k_max 11
_diffrn_reflns_limit_k_min -14
_diffrn_reflns_limit_l_max 22
_diffrn_reflns_limit_l_min -19
_diffrn_reflns_number 26265
_diffrn_reflns_theta_full 27.59
_diffrn_reflns_theta_max 27.59
_diffrn_reflns_theta_min 2.41
_exptl_absorpt_coefficient_mu 0.098
_exptl_crystal_colour white
_exptl_crystal_density_diffrn 1.392
_exptl_crystal_density_method 'not measured'
_exptl_crystal_description block
_exptl_crystal_F_000 1392
_exptl_crystal_size_max 0.35
_exptl_crystal_size_mid 0.33
_exptl_crystal_size_min 0.3
_refine_diff_density_max 0.465
_refine_diff_density_min -0.277
_refine_diff_density_rms 0.046
_refine_ls_extinction_method none
_refine_ls_goodness_of_fit_ref 0.996
_refine_ls_hydrogen_treatment mixed
_refine_ls_matrix_type full
_refine_ls_number_parameters 227
_refine_ls_number_reflns 3672
_refine_ls_number_restraints 0
_refine_ls_restrained_S_all 0.996
_refine_ls_R_factor_all 0.1961
_refine_ls_R_factor_gt 0.0720
_refine_ls_shift/su_max 0.002
_refine_ls_shift/su_mean 0.000
_refine_ls_structure_factor_coef Fsqd
_refine_ls_weighting_details 'calc w=1/[\s^2^(Fo^2^)+(0.0753P)^2^+1.1845P] where P=(Fo^2^+2Fc^2^)/3'
_refine_ls_weighting_scheme calc
_refine_ls_wR_factor_gt 0.1431
_refine_ls_wR_factor_ref 0.1826
_reflns_number_gt 1651
_reflns_number_total 3687
_reflns_threshold_expression >2sigma(I)
_cod_data_source_file c5ra23392e2.cif
_cod_data_source_block 001
_cod_depositor_comments
;
The following automatic conversions were performed:

'_symmetry_cell_setting' value 'Orthorhombic' changed to
'orthorhombic' according to
/usr/data/users/saulius/crontab/automatic-downloads/rss-feeds/RSC/lib/dictionaries/cif_core.dic
dictionary named 'cif_core.dic' version 2.4.2 from 2011-04-26.

Automatic conversion script
Id: cif_fix_values 4268 2015-11-12 08:31:59Z antanas 
;
_cod_database_code 7223592

loop_
_symmetry_equiv_pos_as_xyz
'x, y, z'
'-x+1/2, -y, z+1/2'
'-x, y+1/2, -z+1/2'
'x+1/2, -y+1/2, -z'
'-x, -y, -z'
'x-1/2, y, -z-1/2'
'x, -y-1/2, z-1/2'
'-x-1/2, y-1/2, z'

loop_
_atom_site_label
_atom_site_type_symbol
_atom_site_fract_x
_atom_site_fract_y
_atom_site_fract_z
_atom_site_U_iso_or_equiv
_atom_site_adp_type
_atom_site_occupancy
_atom_site_symmetry_multiplicity
_atom_site_calc_flag
_atom_site_refinement_flags
O4 O 0.10175(11) 0.90161(17) 1.01001(12) 0.0490(6) Uani 1 1 d .
C11 C 0.26315(16) 0.9253(2) 1.02482(15) 0.0382(7) Uani 1 1 d .
N1 N 0.36215(13) 0.8189(2) 0.97487(14) 0.0439(6) Uani 1 1 d .
C18 C 0.13192(17) 0.9896(2) 1.05935(17) 0.0399(7) Uani 1 1 d .
O1 O 0.11024(13) 0.7543(3) 0.92565(16) 0.0834(9) Uani 1 1 d .
O3 O 0.23628(15) 0.6669(2) 0.84164(15) 0.0802(8) Uani 1 1 d .
C10 C 0.23166(15) 0.8396(2) 0.97239(15) 0.0363(7) Uani 1 1 d .
C20 C 0.14696(18) 0.8248(3) 0.96438(19) 0.0476(8) Uani 1 1 d .
C9 C 0.29502(16) 0.7740(2) 0.94102(16) 0.0387(7) Uani 1 1 d .
C13 C 0.21273(16) 1.0062(2) 1.06850(16) 0.0382(7) Uani 1 1 d .
C7 C 0.44538(16) 0.7852(3) 0.95910(18) 0.0509(8) Uani 1 1 d .
H7A H 0.4484 0.6975 0.9499 0.061 Uiso 1 1 calc R
H7B H 0.4772 0.8036 1.0043 0.061 Uiso 1 1 calc R
O2 O 0.35137(17) 0.6001(2) 0.88153(16) 0.0925(9) Uani 1 1 d .
C12 C 0.34369(18) 0.9103(3) 1.02489(17) 0.0452(8) Uani 1 1 d .
H12 H 0.3796 0.9552 1.0542 0.054 Uiso 1 1 calc R
C5 C 0.53151(18) 0.7918(3) 0.84228(18) 0.0554(9) Uani 1 1 d .
H5 H 0.5426 0.7091 0.8504 0.067 Uiso 1 1 calc R
C4 C 0.47923(16) 0.8517(3) 0.89067(17) 0.0420(8) Uani 1 1 d .
C17 C 0.0780(2) 1.0589(3) 1.09979(19) 0.0546(9) Uani 1 1 d .
H17 H 0.0239 1.0458 1.0933 0.066 Uiso 1 1 calc R
C14 C 0.2378(2) 1.0980(3) 1.11891(17) 0.0524(8) Uani 1 1 d .
H14 H 0.2917 1.1122 1.1254 0.063 Uiso 1 1 calc R
C21 C 0.2987(2) 0.6733(3) 0.88556(18) 0.0478(8) Uani 1 1 d .
C3 C 0.46296(18) 0.9738(3) 0.8767(2) 0.0554(9) Uani 1 1 d .
H3 H 0.4277 1.0155 0.9087 0.067 Uiso 1 1 calc R
C2 C 0.4980(2) 1.0345(4) 0.8164(2) 0.0728(11) Uani 1 1 d .
H2 H 0.4862 1.1166 0.8074 0.087 Uiso 1 1 calc R
C15 C 0.1840(2) 1.1679(3) 1.15920(19) 0.0649(10) Uani 1 1 d .
H15 H 0.2016 1.2288 1.1927 0.078 Uiso 1 1 calc R
C1 C 0.5501(2) 0.9747(4) 0.7698(2) 0.0767(12) Uani 1 1 d .
H1 H 0.5742 1.0166 0.7292 0.092 Uiso 1 1 calc R
C16 C 0.1044(2) 1.1474(3) 1.1499(2) 0.0670(10) Uani 1 1 d .
H16 H 0.0681 1.1939 1.1777 0.080 Uiso 1 1 calc R
C6 C 0.5676(2) 0.8531(4) 0.7819(2) 0.0713(11) Uani 1 1 d .
H6 H 0.6033 0.8126 0.7498 0.086 Uiso 1 1 calc R
C22 C 0.2297(2) 0.5623(3) 0.7911(2) 0.0815(13) Uani 1 1 d .
H22A H 0.2701 0.5665 0.7522 0.122 Uiso 1 1 calc R
H22B H 0.1785 0.5624 0.7669 0.122 Uiso 1 1 calc R
H22C H 0.2360 0.4883 0.8206 0.122 Uiso 1 1 calc R

loop_
_atom_site_aniso_label
_atom_site_aniso_U_11
_atom_site_aniso_U_22
_atom_site_aniso_U_33
_atom_site_aniso_U_23
_atom_site_aniso_U_13
_atom_site_aniso_U_12
O4 0.0297(11) 0.0560(12) 0.0615(14) -0.0097(12) 0.0043(10) -0.0011(10)
C11 0.0336(18) 0.0439(16) 0.0370(17) 0.0040(14) -0.0006(14) 0.0002(14)
N1 0.0280(14) 0.0552(15) 0.0486(16) 0.0047(13) 0.0019(12) 0.0024(12)
C18 0.0417(18) 0.0371(15) 0.0410(18) 0.0012(14) 0.0045(15) 0.0010(15)
O1 0.0437(14) 0.0985(18) 0.108(2) -0.0492(17) 0.0053(14) -0.0204(14)
O3 0.0643(17) 0.0881(18) 0.0884(18) -0.0460(15) -0.0125(15) 0.0158(14)
C10 0.0309(17) 0.0394(15) 0.0384(17) 0.0021(14) 0.0006(13) -0.0002(13)
C20 0.0359(18) 0.0507(18) 0.056(2) -0.0082(17) 0.0063(16) -0.0049(16)
C9 0.0333(17) 0.0406(16) 0.0423(18) 0.0041(14) 0.0065(15) 0.0025(14)
C13 0.0408(18) 0.0377(16) 0.0361(18) 0.0036(14) 0.0027(14) -0.0010(14)
C7 0.0273(16) 0.063(2) 0.062(2) 0.0136(17) 0.0054(15) 0.0097(15)
O2 0.0780(19) 0.098(2) 0.101(2) -0.0369(18) -0.0018(16) 0.0342(17)
C12 0.0357(18) 0.0565(19) 0.0436(19) -0.0011(16) -0.0051(15) -0.0051(15)
C5 0.0398(19) 0.070(2) 0.056(2) 0.0036(19) 0.0000(17) 0.0057(17)
C4 0.0247(15) 0.0522(18) 0.0491(19) 0.0035(16) -0.0037(14) -0.0025(14)
C17 0.049(2) 0.0489(19) 0.066(2) 0.0065(18) 0.0132(18) 0.0076(17)
C14 0.059(2) 0.0515(18) 0.0470(19) 0.0004(17) -0.0034(17) -0.0039(17)
C21 0.0434(19) 0.0505(19) 0.050(2) 0.0002(17) 0.0121(18) 0.0056(17)
C3 0.047(2) 0.055(2) 0.064(2) 0.0032(18) -0.0013(17) -0.0025(17)
C2 0.065(3) 0.069(2) 0.084(3) 0.025(2) -0.013(2) -0.021(2)
C15 0.092(3) 0.048(2) 0.055(2) -0.0106(18) 0.011(2) -0.002(2)
C1 0.048(2) 0.117(4) 0.065(3) 0.033(3) -0.008(2) -0.034(2)
C16 0.082(3) 0.047(2) 0.072(3) -0.0032(19) 0.024(2) 0.013(2)
C6 0.042(2) 0.116(3) 0.056(2) 0.004(2) 0.0055(18) -0.001(2)
C22 0.074(3) 0.086(3) 0.085(3) -0.042(2) 0.006(2) -0.010(2)

loop_
_atom_type_symbol
_atom_type_description
_atom_type_scat_dispersion_real
_atom_type_scat_dispersion_imag
_atom_type_scat_source
C C 0.0033 0.0016 'International Tables Vol C Tables 4.2.6.8 and 6.1.1.4'
H H 0.0000 0.0000 'International Tables Vol C Tables 4.2.6.8 and 6.1.1.4'
N N 0.0061 0.0033 'International Tables Vol C Tables 4.2.6.8 and 6.1.1.4'
O O 0.0106 0.0060 'International Tables Vol C Tables 4.2.6.8 and 6.1.1.4'

loop_
_geom_angle_atom_site_label_1
_geom_angle_atom_site_label_2
_geom_angle_atom_site_label_3
_geom_angle
C20 O4 C18 124.8(2)
C12 C11 C10 107.3(2)
C12 C11 C13 131.2(3)
C10 C11 C13 121.5(2)
C12 N1 C9 110.3(2)
C12 N1 C7 121.3(3)
C9 N1 C7 128.3(3)
C17 C18 C13 121.5(3)
C17 C18 O4 116.9(3)
C13 C18 O4 121.6(2)
C21 O3 C22 117.4(3)
C9 C10 C11 107.5(2)
C9 C10 C20 131.6(3)
C11 C10 C20 120.6(3)
O1 C20 O4 115.1(3)
O1 C20 C10 129.7(3)
O4 C20 C10 115.1(3)
N1 C9 C10 106.6(2)
N1 C9 C21 121.1(3)
C10 C9 C21 132.3(3)
C18 C13 C14 117.6(3)
C18 C13 C11 116.2(3)
C14 C13 C11 126.1(3)
N1 C7 C4 112.8(2)
N1 C12 C11 108.3(3)
C4 C5 C6 120.8(3)
C3 C4 C5 118.5(3)
C3 C4 C7 121.8(3)
C5 C4 C7 119.6(3)
C16 C17 C18 119.5(3)
C15 C14 C13 121.0(3)
O2 C21 O3 122.1(3)
O2 C21 C9 124.8(3)
O3 C21 C9 113.0(3)
C2 C3 C4 120.8(3)
C1 C2 C3 120.0(4)
C14 C15 C16 119.8(3)
C2 C1 C6 120.7(4)
C17 C16 C15 120.5(3)
C1 C6 C5 119.1(4)

loop_
_geom_bond_atom_site_label_1
_geom_bond_atom_site_label_2
_geom_bond_distance
O4 C20 1.380(3)
O4 C18 1.381(3)
C11 C12 1.369(4)
C11 C10 1.406(4)
C11 C13 1.439(4)
N1 C12 1.356(4)
N1 C9 1.366(3)
N1 C7 1.477(4)
C18 C17 1.374(4)
C18 C13 1.384(4)
O1 C20 1.193(3)
O3 C21 1.300(4)
O3 C22 1.441(4)
C10 C9 1.396(4)
C10 C20 1.445(4)
C9 C21 1.459(4)
C13 C14 1.393(4)
C7 C4 1.501(4)
O2 C21 1.196(4)
C5 C4 1.380(4)
C5 C6 1.383(4)
C4 C3 1.380(4)
C17 C16 1.371(5)
C14 C15 1.374(4)
C3 C2 1.370(5)
C2 C1 1.360(5)
C15 C16 1.371(5)
C1 C6 1.373(5)
